data_1543125
loop_
_publ_author_name
'Bai, Jun-Hua'
'Dong, Jin-Long'

_publ_section_title
;
 7-Hydroxy-4-(hydroxymethyl)coumarin
;
_journal_coeditor_code SJ4022
_journal_issue 4
_journal_name_full IUCrData
_journal_page_first x160598
_journal_paper_doi 10.1107/S2414314616005988
_journal_volume 1
_journal_year 2016
_chemical_formula_iupac 'C10 H8 O4'
_chemical_formula_moiety 'C10 H8 O4'
_chemical_formula_sum 'C10 H8 O4'
_chemical_formula_weight 192.16
_chemical_name_systematic
;
7-Hydroxy-4-(hydroxymethyl)-2-oxo-2<i>H</i>-chromene
;
_space_group_IT_number 61
_symmetry_cell_setting orthorhombic
_symmetry_space_group_name_Hall '-P 2ac 2ab'
_symmetry_space_group_name_H-M 'P b c a'
_atom_sites_solution_hydrogens geom
_atom_sites_solution_primary direct
_atom_sites_solution_secondary difmap
_audit_creation_method SHELXL-97
_cell_angle_alpha 90.00
_cell_angle_beta 90.00
_cell_angle_gamma 90.00
_cell_formula_units_Z 8
_cell_length_a 13.217(10)
_cell_length_b 9.831(7)
_cell_length_c 13.627(9)
_cell_measurement_reflns_used 2954
_cell_measurement_temperature 296(2)
_cell_measurement_theta_max 26.5972
_cell_measurement_theta_min 2.9898
_cell_volume 1771(2)
_computing_cell_refinement
;
SAINT (Bruker, 2007)
;
_computing_data_collection
;
SMART (Bruker, 2007)
;
_computing_data_reduction
;
SAINT (Bruker, 2007)
;
_computing_molecular_graphics
;
SHELXTL (Sheldrick, 2008)
;
_computing_publication_material
;
SHELXTL (Sheldrick, 2008)
;
_computing_structure_refinement
;
SHELXL97 (Sheldrick, 2008)
;
_computing_structure_solution
;
SHELXS97 (Sheldrick, 2008)
;
_diffrn_ambient_temperature 296(2)
_diffrn_measured_fraction_theta_full 0.986
_diffrn_measured_fraction_theta_max 0.986
_diffrn_measurement_device_type 'Bruker SMART APEX CCD area-detector'
_diffrn_measurement_method '\f and \w scans'
_diffrn_radiation_monochromator graphite
_diffrn_radiation_source 'fine-focus sealed tube'
_diffrn_radiation_type MoK\a
_diffrn_radiation_wavelength 0.71073
_diffrn_reflns_av_R_equivalents 0.0274
_diffrn_reflns_av_sigmaI/netI 0.0199
_diffrn_reflns_limit_h_max 10
_diffrn_reflns_limit_h_min -15
_diffrn_reflns_limit_k_max 11
_diffrn_reflns_limit_k_min -11
_diffrn_reflns_limit_l_max 16
_diffrn_reflns_limit_l_min -12
_diffrn_reflns_number 9109
_diffrn_reflns_theta_full 25.03
_diffrn_reflns_theta_max 25.03
_diffrn_reflns_theta_min 2.99
_diffrn_standards_number 0
_exptl_absorpt_coefficient_mu 0.113
_exptl_absorpt_correction_T_max 0.9669
_exptl_absorpt_correction_T_min 0.9637
_exptl_absorpt_correction_type multi-scan
_exptl_absorpt_process_details
;
(SADABS; Sheldrick, 1996)
;
_exptl_crystal_colour colorless
_exptl_crystal_density_diffrn 1.442
_exptl_crystal_density_method 'not measured'
_exptl_crystal_description block
_exptl_crystal_F_000 800
_exptl_crystal_size_max 0.33
_exptl_crystal_size_mid 0.30
_exptl_crystal_size_min 0.30
_refine_diff_density_max 0.147
_refine_diff_density_min -0.133
_refine_ls_extinction_coef 0.0102(14)
_refine_ls_extinction_expression Fc^*^=kFc[1+0.001xFc^2^\l^3^/sin(2\q)]^-1/4^
_refine_ls_extinction_method
;
SHELXL97 (Sheldrick, 2008)
;
_refine_ls_goodness_of_fit_ref 1.012
_refine_ls_hydrogen_treatment constr
_refine_ls_matrix_type full
_refine_ls_number_parameters 130
_refine_ls_number_reflns 1543
_refine_ls_number_restraints 0
_refine_ls_restrained_S_all 1.012
_refine_ls_R_factor_all 0.0435
_refine_ls_R_factor_gt 0.0333
_refine_ls_shift/su_max 0.000
_refine_ls_shift/su_mean 0.000
_refine_ls_structure_factor_coef Fsqd
_refine_ls_weighting_details 'calc w=1/[\s^2^(Fo^2^)+(0.0246P)^2^+0.7759P] where P=(Fo^2^+2Fc^2^)/3'
_refine_ls_weighting_scheme calc
_refine_ls_wR_factor_gt 0.0714
_refine_ls_wR_factor_ref 0.0781
_reflns_number_gt 1273
_reflns_number_total 1543
_reflns_threshold_expression I>2\s(I)
_cod_data_source_file sj4022sup1.cif
_cod_data_source_block I
_cod_database_code 1543125

loop_
_symmetry_equiv_pos_as_xyz
'x, y, z'
'-x+1/2, -y, z+1/2'
'-x, y+1/2, -z+1/2'
'x+1/2, -y+1/2, -z'
'-x, -y, -z'
'x-1/2, y, -z-1/2'
'x, -y-1/2, z-1/2'
'-x-1/2, y-1/2, z'

loop_
_atom_site_type_symbol
_atom_site_label
_atom_site_fract_x
_atom_site_fract_y
_atom_site_fract_z
_atom_site_U_iso_or_equiv
_atom_site_adp_type
_atom_site_calc_flag
_atom_site_refinement_flags
_atom_site_occupancy
_atom_site_symmetry_multiplicity
O O1 0.37748(11) 0.30023(12) 0.36743(8) 0.0518(4) Uani d . 1 1
H H1 0.3289 0.2962 0.3301 0.078 Uiso calc R 1 1
O O2 0.50816(9) 0.10367(10) 0.65278(7) 0.0422(3) Uani d . 1 1
O O3 0.58112(10) 0.01787(12) 0.78346(8) 0.0520(4) Uani d . 1 1
O O4 0.27929(10) -0.28639(10) 0.74612(8) 0.0453(3) Uani d . 1 1
H H4 0.3219 -0.3459 0.7377 0.068 Uiso calc R 1 1
C C1 0.36957(14) 0.20140(15) 0.43601(11) 0.0400(4) Uani d . 1 1
C C2 0.29307(14) 0.10429(16) 0.43439(11) 0.0435(4) Uani d . 1 1
H H2 0.2454 0.1051 0.3842 0.052 Uiso calc R 1 1
C C3 0.28770(14) 0.00731(16) 0.50660(11) 0.0417(4) Uani d . 1 1
H H3 0.2360 -0.0568 0.5048 0.050 Uiso calc R 1 1
C C4 0.35857(13) 0.00311(14) 0.58290(10) 0.0348(4) Uani d . 1 1
C C5 0.43436(12) 0.10092(15) 0.58148(10) 0.0355(4) Uani d . 1 1
C C7 0.51031(14) 0.00963(16) 0.72671(11) 0.0406(4) Uani d . 1 1
C C8 0.43095(14) -0.08943(15) 0.72989(11) 0.0399(4) Uani d . 1 1
H H8 0.4299 -0.1520 0.7811 0.048 Uiso calc R 1 1
C C9 0.35823(13) -0.09497(14) 0.66163(10) 0.0357(4) Uani d . 1 1
C C10 0.27631(14) -0.20065(15) 0.66317(11) 0.0413(4) Uani d . 1 1
H H10A 0.2112 -0.1553 0.6612 0.050 Uiso calc R 1 1
H H10B 0.2820 -0.2561 0.6045 0.050 Uiso calc R 1 1
C C11 0.44128(14) 0.19958(15) 0.50994(11) 0.0407(4) Uani d . 1 1
H H11 0.4931 0.2636 0.5113 0.049 Uiso calc R 1 1

loop_
_atom_site_aniso_label
_atom_site_aniso_U_11
_atom_site_aniso_U_22
_atom_site_aniso_U_33
_atom_site_aniso_U_12
_atom_site_aniso_U_13
_atom_site_aniso_U_23
O1 0.0544(9) 0.0540(7) 0.0471(7) -0.0047(6) -0.0053(6) 0.0131(5)
O2 0.0395(7) 0.0415(6) 0.0456(6) -0.0050(5) -0.0093(5) 0.0024(5)
O3 0.0456(8) 0.0535(7) 0.0569(7) -0.0042(6) -0.0191(6) 0.0042(5)
O4 0.0475(9) 0.0418(7) 0.0465(6) 0.0018(5) 0.0060(5) 0.0042(5)
C1 0.0449(11) 0.0395(9) 0.0356(8) 0.0042(7) 0.0035(7) 0.0004(6)
C2 0.0475(11) 0.0458(9) 0.0373(8) -0.0010(8) -0.0084(7) -0.0019(7)
C3 0.0437(11) 0.0398(8) 0.0416(8) -0.0042(8) -0.0051(7) -0.0036(6)
C4 0.0366(10) 0.0322(8) 0.0356(8) 0.0030(7) 0.0010(7) -0.0045(6)
C5 0.0322(9) 0.0378(8) 0.0366(8) 0.0040(7) -0.0021(7) -0.0051(6)
C7 0.0396(11) 0.0385(9) 0.0438(9) 0.0038(7) -0.0052(8) -0.0027(7)
C8 0.0422(11) 0.0359(8) 0.0416(8) 0.0014(7) -0.0023(7) 0.0003(6)
C9 0.0367(10) 0.0324(8) 0.0380(8) 0.0041(7) 0.0018(7) -0.0063(6)
C10 0.0404(11) 0.0399(9) 0.0437(8) -0.0013(7) -0.0025(7) -0.0002(7)
C11 0.0385(11) 0.0394(9) 0.0441(8) -0.0024(7) 0.0022(7) -0.0003(7)

loop_
_atom_type_symbol
_atom_type_description
_atom_type_scat_dispersion_real
_atom_type_scat_dispersion_imag
_atom_type_scat_source
C C 0.0033 0.0016 'International Tables Vol C Tables 4.2.6.8 and 6.1.1.4'
H H 0.0000 0.0000 'International Tables Vol C Tables 4.2.6.8 and 6.1.1.4'
O O 0.0106 0.0060 'International Tables Vol C Tables 4.2.6.8 and 6.1.1.4'

loop_
_geom_angle_atom_site_label_1
_geom_angle_atom_site_label_2
_geom_angle_atom_site_label_3
_geom_angle
C1 O1 H1 109.5
C7 O2 C5 121.41(13)
C10 O4 H4 109.5
O1 C1 C11 117.37(15)
O1 C1 C2 122.58(15)
C11 C1 C2 120.05(15)
C3 C2 C1 120.22(15)
C3 C2 H2 119.9
C1 C2 H2 119.9
C2 C3 C4 121.23(16)
C2 C3 H3 119.4
C4 C3 H3 119.4
C5 C4 C3 116.87(14)
C5 C4 C9 118.39(14)
C3 C4 C9 124.74(15)
O2 C5 C11 115.99(14)
O2 C5 C4 120.98(13)
C11 C5 C4 123.03(15)
O3 C7 O2 116.05(15)
O3 C7 C8 126.12(15)
O2 C7 C8 117.83(14)
C9 C8 C7 122.18(15)
C9 C8 H8 118.9
C7 C8 H8 118.9
C8 C9 C4 119.16(15)
C8 C9 C10 122.45(14)
C4 C9 C10 118.38(14)
O4 C10 C9 113.87(14)
O4 C10 H10A 108.8
C9 C10 H10A 108.8
O4 C10 H10B 108.8
C9 C10 H10B 108.8
H10A C10 H10B 107.7
C5 C11 C1 118.60(15)
C5 C11 H11 120.7
C1 C11 H11 120.7

loop_
_geom_bond_atom_site_label_1
_geom_bond_atom_site_label_2
_geom_bond_distance
O1 C1 1.3521(18)
O1 H1 0.8200
O2 C7 1.3676(19)
O2 C5 1.377(2)
O3 C7 1.217(2)
O4 C10 1.4106(19)
O4 H4 0.8200
C1 C11 1.383(2)
C1 C2 1.391(3)
C2 C3 1.372(2)
C2 H2 0.9300
C3 C4 1.400(2)
C3 H3 0.9300
C4 C5 1.389(2)
C4 C9 1.442(2)
C5 C11 1.378(2)
C7 C8 1.432(3)
C8 C9 1.339(2)
C8 H8 0.9300
C9 C10 1.501(2)
C10 H10A 0.9700
C10 H10B 0.9700
C11 H11 0.9300

loop_
_geom_hbond_atom_site_label_D
_geom_hbond_atom_site_label_H
_geom_hbond_atom_site_label_A
_geom_hbond_site_symmetry_A
_geom_hbond_distance_DH
_geom_hbond_distance_HA
_geom_hbond_distance_DA
_geom_hbond_angle_DHA
O4 H4 O3 3_646 0.82 1.88 2.696(2) 179.2
O1 H1 O4 2_554 0.82 1.83 2.654(2) 179.6

_cod_database_fobs_code 1543125
